data_1517596
loop_
_publ_author_name
'Shi-Yao Yang'
'Hong-Bo Yuan'
'Xiao-Bin Xu'
'Rong-Bin Huang'

_publ_section_title
;
 Influential factors on assembly of first-row transition metal
 coordination polymers
;
_journal_name_full
;
Inorganica Chimica Acta
;
_journal_page_first 53
_journal_page_last 62
_journal_volume 403
_journal_year 2013
_chemical_formula_moiety 'C52 H42 N2 O14 Zn3, 4(C5 H9 N O)'
_chemical_formula_sum 'C72 H78 N6 O18 Zn3'
_chemical_formula_weight 1511.51
_space_group_IT_number 14
_symmetry_cell_setting monoclinic
_symmetry_space_group_name_Hall '-P 2ybc'
_symmetry_space_group_name_H-M 'P 1 21/c 1'
_atom_sites_solution_hydrogens geom
_atom_sites_solution_primary direct
_atom_sites_solution_secondary difmap
_cell_angle_alpha 90.00
_cell_angle_beta 127.5890(10)
_cell_angle_gamma 90.00
_cell_formula_units_Z 2
_cell_length_a 12.1580(5)
_cell_length_b 14.0426(5)
_cell_length_c 25.9262(8)
_cell_measurement_reflns_used 8492
_cell_measurement_temperature 223(2)
_cell_measurement_theta_max 26.0180
_cell_measurement_theta_min 2.2357
_cell_volume 3507.5(2)
_computing_cell_refinement 'SAINT (Bruker, 2002)'
_computing_data_collection 'SMART (Bruker, 2002)'
_computing_data_reduction 'SAINT (Bruker, 2001)'
_computing_molecular_graphics 'ORTEP-II (Johnson, 1976)'
_computing_publication_material 'SHELXL-97 (Sheldrick, 1997)'
_computing_structure_refinement 'SHELXL-97 (Sheldrick, 1997)'
_computing_structure_solution 'SHELXS-97 (Sheldrick, 1997)'
_diffrn_ambient_temperature 223(2)
_diffrn_measured_fraction_theta_full 0.999
_diffrn_measured_fraction_theta_max 0.944
_diffrn_measurement_device_type 'Bruker APEX area-detector diffractometer'
_diffrn_measurement_method '\f and \w scan'
_diffrn_radiation_monochromator graphite
_diffrn_radiation_source 'fine-focus sealed tube'
_diffrn_radiation_type MoK\a
_diffrn_radiation_wavelength 0.71073
_diffrn_reflns_av_R_equivalents 0.0489
_diffrn_reflns_av_sigmaI/netI 0.0573
_diffrn_reflns_limit_h_max 16
_diffrn_reflns_limit_h_min -16
_diffrn_reflns_limit_k_max 18
_diffrn_reflns_limit_k_min -18
_diffrn_reflns_limit_l_max 34
_diffrn_reflns_limit_l_min -33
_diffrn_reflns_number 40257
_diffrn_reflns_theta_full 26.00
_diffrn_reflns_theta_max 28.62
_diffrn_reflns_theta_min 1.76
_exptl_absorpt_coefficient_mu 1.092
_exptl_absorpt_correction_T_max 0.8030
_exptl_absorpt_correction_T_min 0.6753
_exptl_absorpt_correction_type multi-scan
_exptl_absorpt_process_details 'SADABS (Bruker, 2002)'
_exptl_crystal_colour colorless
_exptl_crystal_density_diffrn 1.431
_exptl_crystal_density_method 'not measured'
_exptl_crystal_description plate
_exptl_crystal_F_000 1572
_exptl_crystal_size_max 0.39
_exptl_crystal_size_mid 0.35
_exptl_crystal_size_min 0.21
_refine_diff_density_max 0.797
_refine_diff_density_min -0.704
_refine_diff_density_rms 0.089
_refine_ls_extinction_method none
_refine_ls_goodness_of_fit_ref 1.098
_refine_ls_hydrogen_treatment constr
_refine_ls_matrix_type full
_refine_ls_number_parameters 450
_refine_ls_number_reflns 8483
_refine_ls_number_restraints 0
_refine_ls_restrained_S_all 1.098
_refine_ls_R_factor_all 0.0683
_refine_ls_R_factor_gt 0.0586
_refine_ls_shift/su_max 0.001
_refine_ls_shift/su_mean 0.000
_refine_ls_structure_factor_coef Fsqd
_refine_ls_weighting_details 'calc w=1/[\s^2^(Fo^2^)+(0.0440P)^2^+5.6131P] where P=(Fo^2^+2Fc^2^)/3'
_refine_ls_weighting_scheme calc
_refine_ls_wR_factor_gt 0.1305
_refine_ls_wR_factor_ref 0.1355
_reflns_number_gt 7433
_reflns_number_total 8483
_reflns_threshold_expression >2sigma(I)
_cod_data_source_file ICA-2013-403-53-62-24.cif
_cod_data_source_block {[Zn3(bpdc)3(nmp)2].4NMP}n
_cod_depositor_comments
;
The following automatic conversions were performed:

'_exptl_absorpt_correction_type' value 'Multi-scan' changed to
'multi-scan' according to the built-in table from CIF Core dictionary
named 'cif_core.dic' version 2.4.1 from 2010-06-29.

Automatic conversion script
Id: cif_fix_values 2281 2013-09-26 08:29:07Z andrius 
;
_cod_original_sg_symbol_H-M P21/c
_cod_database_code 1517596

loop_
_symmetry_equiv_pos_as_xyz
'x, y, z'
'-x, y+1/2, -z+1/2'
'-x, -y, -z'
'x, -y-1/2, z-1/2'

loop_
_atom_site_label
_atom_site_type_symbol
_atom_site_fract_x
_atom_site_fract_y
_atom_site_fract_z
_atom_site_U_iso_or_equiv
_atom_site_adp_type
_atom_site_occupancy
_atom_site_symmetry_multiplicity
_atom_site_calc_flag
_atom_site_refinement_flags
Zn1 Zn 0.85753(3) 0.52390(2) 0.599166(15) 0.02026(10) Uani 1 1 d .
Zn2 Zn 0.5000 0.5000 0.5000 0.01768(11) Uani 1 2 d S
O1 O 0.8192(2) 0.46583(17) 0.52226(11) 0.0347(5) Uani 1 1 d .
O2 O 0.5933(3) 0.4342(2) 0.46560(13) 0.0433(6) Uani 1 1 d .
O3 O 0.6066(2) 0.08192(18) 0.08233(11) 0.0400(6) Uani 1 1 d .
O4 O 0.8308(2) 0.04802(16) 0.15515(10) 0.0302(5) Uani 1 1 d .
O5 O 0.8579(2) 0.67103(16) 0.60347(12) 0.0391(6) Uani 1 1 d .
O6 O 0.6566(2) 0.60443(15) 0.54930(11) 0.0324(5) Uani 1 1 d .
O7 O 1.0630(2) 0.50603(17) 0.65145(12) 0.0368(5) Uani 1 1 d .
O8 O 1.7005(6) 0.6684(6) 0.8281(3) 0.149(3) Uani 1 1 d .
O9 O 0.9765(4) 1.0517(3) 0.6412(2) 0.0909(13) Uani 1 1 d .
C1 C 0.7062(3) 0.4299(2) 0.47531(15) 0.0282(6) Uani 1 1 d .
C2 C 0.7102(3) 0.3752(2) 0.42688(15) 0.0300(7) Uani 1 1 d .
C3 C 0.8308(3) 0.3671(2) 0.43297(15) 0.0306(7) Uani 1 1 d .
H3A H 0.9128 0.3957 0.4685 0.037 Uiso 1 1 calc R
C4 C 0.8324(3) 0.3177(2) 0.38771(15) 0.0302(7) Uani 1 1 d .
H4A H 0.9159 0.3127 0.3930 0.036 Uiso 1 1 calc R
C5 C 0.7141(3) 0.2751(2) 0.33458(16) 0.0319(7) Uani 1 1 d .
C6 C 0.5920(4) 0.2846(3) 0.32799(19) 0.0465(10) Uani 1 1 d .
H6A H 0.5093 0.2575 0.2918 0.056 Uiso 1 1 calc R
C7 C 0.5908(4) 0.3333(3) 0.37396(18) 0.0430(9) Uani 1 1 d .
H7A H 0.5079 0.3379 0.3692 0.052 Uiso 1 1 calc R
C8 C 0.7143(3) 0.2246(2) 0.28416(16) 0.0322(7) Uani 1 1 d .
C9 C 0.8361(3) 0.1875(3) 0.29895(16) 0.0371(8) Uani 1 1 d .
H9A H 0.9190 0.1936 0.3415 0.045 Uiso 1 1 calc R
C10 C 0.8382(3) 0.1417(3) 0.25240(16) 0.0346(7) Uani 1 1 d .
H10A H 0.9223 0.1173 0.2636 0.042 Uiso 1 1 calc R
C11 C 0.7177(3) 0.1313(2) 0.18941(15) 0.0281(6) Uani 1 1 d .
C12 C 0.5958(4) 0.1668(3) 0.17472(16) 0.0395(8) Uani 1 1 d .
H12A H 0.5127 0.1597 0.1323 0.047 Uiso 1 1 calc R
C13 C 0.5936(4) 0.2125(3) 0.22099(17) 0.0404(8) Uani 1 1 d .
H13A H 0.5090 0.2359 0.2097 0.049 Uiso 1 1 calc R
C14 C 0.7175(3) 0.0827(2) 0.13795(14) 0.0260(6) Uani 1 1 d .
C15 C 0.7283(3) 0.6778(2) 0.56906(14) 0.0252(6) Uani 1 1 d .
C16 C 0.6605(3) 0.7732(2) 0.55141(16) 0.0310(7) Uani 1 1 d .
C17 C 0.5201(4) 0.7814(2) 0.51284(19) 0.0422(9) Uani 1 1 d .
H17A H 0.4651 0.7263 0.4991 0.051 Uiso 1 1 calc R
C18 C 0.4571(4) 0.8699(2) 0.4935(2) 0.0462(10) Uani 1 1 d .
H18A H 0.3598 0.8739 0.4675 0.055 Uiso 1 1 calc R
C19 C 0.5343(3) 0.9525(2) 0.51169(18) 0.0364(8) Uani 1 1 d .
C20 C 0.6755(4) 0.9430(3) 0.5538(2) 0.0554(12) Uani 1 1 d .
H20A H 0.7311 0.9980 0.5695 0.066 Uiso 1 1 calc R
C21 C 0.7385(4) 0.8549(3) 0.5740(2) 0.0539(12) Uani 1 1 d .
H21A H 0.8358 0.8508 0.6034 0.065 Uiso 1 1 calc R
C22 C 1.1557(4) 0.5249(3) 0.7099(2) 0.0458(10) Uani 1 1 d .
C23 C 1.1326(5) 0.5678(4) 0.7556(2) 0.0643(13) Uani 1 1 d .
H23A H 1.0777 0.6263 0.7372 0.077 Uiso 1 1 calc R
H23B H 1.0834 0.5229 0.7640 0.077 Uiso 1 1 calc R
C24 C 1.2726(7) 0.5887(6) 0.8164(3) 0.105(2) Uani 1 1 d .
H24A H 1.2813 0.5658 0.8545 0.126 Uiso 1 1 calc R
H24B H 1.2912 0.6573 0.8211 0.126 Uiso 1 1 calc R
C25 C 1.3707(6) 0.5366(5) 0.8096(3) 0.096(2) Uani 1 1 d .
H25A H 1.4480 0.5779 0.8215 0.115 Uiso 1 1 calc R
H25B H 1.4082 0.4800 0.8375 0.115 Uiso 1 1 calc R
C26 C 1.3424(6) 0.4680(4) 0.7097(4) 0.092(2) Uani 1 1 d .
H26A H 1.2678 0.4556 0.6641 0.138 Uiso 1 1 calc R
H26B H 1.3889 0.4087 0.7314 0.138 Uiso 1 1 calc R
H26C H 1.4084 0.5118 0.7132 0.138 Uiso 1 1 calc R
C27 C 1.7437(7) 0.6075(9) 0.8723(5) 0.119(3) Uani 1 1 d .
C28 C 1.7534(10) 0.5007(8) 0.8642(6) 0.155(5) Uani 1 1 d .
H28A H 1.6649 0.4764 0.8258 0.186 Uiso 1 1 calc R
H28B H 1.8262 0.4875 0.8597 0.186 Uiso 1 1 calc R
C29 C 1.788(2) 0.4561(14) 0.9248(10) 0.268(10) Uani 1 1 d .
H29A H 1.8682 0.4138 0.9446 0.322 Uiso 1 1 calc R
H29B H 1.7088 0.4193 0.9154 0.322 Uiso 1 1 calc R
C30 C 1.820(2) 0.5393(14) 0.9691(8) 0.279(11) Uani 1 1 d .
H30A H 1.7671 0.5351 0.9861 0.335 Uiso 1 1 calc R
H30B H 1.9193 0.5419 1.0056 0.335 Uiso 1 1 calc R
C31 C 1.7903(12) 0.7187(9) 0.9488(5) 0.198(6) Uani 1 1 d .
H31A H 1.7933 0.7616 0.9203 0.298 Uiso 1 1 calc R
H31B H 1.8749 0.7254 0.9929 0.298 Uiso 1 1 calc R
H31C H 1.7110 0.7342 0.9475 0.298 Uiso 1 1 calc R
C32 C 1.0378(5) 1.1223(3) 0.6753(3) 0.0641(13) Uani 1 1 d .
C33 C 1.1627(6) 1.1226(4) 0.7452(3) 0.0735(15) Uani 1 1 d .
H33A H 1.2454 1.1024 0.7498 0.088 Uiso 1 1 calc R
H33B H 1.1493 1.0800 0.7709 0.088 Uiso 1 1 calc R
C34 C 1.1766(7) 1.2243(4) 0.7668(3) 0.0893(18) Uani 1 1 d .
H34A H 1.1361 1.2329 0.7896 0.107 Uiso 1 1 calc R
H34B H 1.2744 1.2437 0.7958 0.107 Uiso 1 1 calc R
C35 C 1.0987(6) 1.2802(4) 0.7053(3) 0.0757(15) Uani 1 1 d .
H35A H 1.0484 1.3331 0.7070 0.091 Uiso 1 1 calc R
H35B H 1.1616 1.3057 0.6969 0.091 Uiso 1 1 calc R
C36 C 0.9040(6) 1.2392(5) 0.5889(3) 0.100(2) Uani 1 1 d .
H36A H 0.8755 1.1832 0.5615 0.151 Uiso 1 1 calc R
H36B H 0.9456 1.2850 0.5774 0.151 Uiso 1 1 calc R
H36C H 0.8237 1.2674 0.5825 0.151 Uiso 1 1 calc R
N1 N 1.2866(4) 0.5091(3) 0.7398(2) 0.0670(12) Uani 1 1 d .
N2 N 1.7780(9) 0.6217(8) 0.9271(4) 0.156(3) Uani 1 1 d .
N3 N 1.0035(4) 1.2122(3) 0.6558(2) 0.0652(11) Uani 1 1 d .

loop_
_atom_site_aniso_label
_atom_site_aniso_U_11
_atom_site_aniso_U_22
_atom_site_aniso_U_33
_atom_site_aniso_U_23
_atom_site_aniso_U_13
_atom_site_aniso_U_12
Zn1 0.02303(17) 0.01946(17) 0.02025(17) 0.00141(12) 0.01422(14) 0.00107(12)
Zn2 0.0197(2) 0.0180(2) 0.0174(2) 0.00088(16) 0.01235(18) 0.00148(16)
O1 0.0338(12) 0.0451(14) 0.0296(12) -0.0101(10) 0.0216(11) 0.0002(10)
O2 0.0389(14) 0.0574(16) 0.0511(15) -0.0261(13) 0.0365(13) -0.0091(12)
O3 0.0369(13) 0.0423(14) 0.0233(11) -0.0118(10) 0.0094(10) 0.0091(10)
O4 0.0313(12) 0.0375(12) 0.0261(11) -0.0108(9) 0.0197(10) -0.0020(9)
O5 0.0265(12) 0.0208(11) 0.0558(15) -0.0014(10) 0.0178(11) 0.0012(9)
O6 0.0254(11) 0.0189(10) 0.0409(13) -0.0008(9) 0.0140(10) -0.0027(8)
O7 0.0238(11) 0.0409(13) 0.0403(14) 0.0060(11) 0.0168(11) 0.0028(9)
O8 0.123(5) 0.226(8) 0.085(4) -0.004(4) 0.057(3) 0.077(5)
O9 0.066(2) 0.061(2) 0.110(3) -0.002(2) 0.035(2) -0.0130(19)
C1 0.0357(17) 0.0294(16) 0.0289(15) -0.0021(12) 0.0245(14) 0.0017(13)
C2 0.0363(17) 0.0338(17) 0.0300(16) -0.0044(13) 0.0253(15) 0.0006(13)
C3 0.0304(16) 0.0382(17) 0.0246(15) -0.0066(13) 0.0175(13) -0.0025(13)
C4 0.0272(15) 0.0394(18) 0.0317(16) -0.0043(13) 0.0219(14) 0.0007(13)
C5 0.0330(17) 0.0389(18) 0.0324(17) -0.0076(14) 0.0243(15) 0.0001(13)
C6 0.0348(19) 0.068(3) 0.041(2) -0.0279(19) 0.0256(17) -0.0124(17)
C7 0.0325(18) 0.063(2) 0.046(2) -0.0220(18) 0.0300(17) -0.0089(16)
C8 0.0330(17) 0.0393(18) 0.0298(16) -0.0089(13) 0.0219(15) -0.0016(13)
C9 0.0276(16) 0.056(2) 0.0217(15) -0.0126(14) 0.0121(13) 0.0028(15)
C10 0.0270(16) 0.048(2) 0.0293(16) -0.0072(14) 0.0173(14) 0.0063(14)
C11 0.0321(16) 0.0299(16) 0.0249(15) -0.0061(12) 0.0188(13) 0.0011(12)
C12 0.0280(16) 0.057(2) 0.0265(16) -0.0143(15) 0.0132(14) 0.0009(15)
C13 0.0273(17) 0.057(2) 0.0383(19) -0.0145(17) 0.0207(15) 0.0026(15)
C14 0.0316(16) 0.0241(14) 0.0237(14) -0.0045(11) 0.0176(13) -0.0020(12)
C15 0.0279(15) 0.0215(14) 0.0265(14) -0.0008(11) 0.0167(13) 0.0000(11)
C16 0.0266(16) 0.0251(15) 0.0348(17) 0.0014(12) 0.0153(14) 0.0039(12)
C17 0.0321(18) 0.0216(16) 0.056(2) 0.0022(15) 0.0181(17) -0.0029(13)
C18 0.0259(16) 0.0247(17) 0.067(3) 0.0053(16) 0.0171(17) 0.0019(13)
C19 0.0302(17) 0.0217(16) 0.047(2) -0.0014(14) 0.0184(15) 0.0000(13)
C20 0.034(2) 0.0234(17) 0.085(3) -0.0051(18) 0.024(2) -0.0023(14)
C21 0.0234(17) 0.0298(19) 0.082(3) -0.0041(19) 0.0181(19) 0.0007(14)
C22 0.0339(19) 0.036(2) 0.048(2) 0.0125(16) 0.0150(17) -0.0030(15)
C23 0.073(3) 0.060(3) 0.048(3) -0.012(2) 0.031(2) -0.016(2)
C24 0.087(5) 0.144(7) 0.059(4) -0.018(4) 0.032(3) -0.040(5)
C25 0.049(3) 0.102(5) 0.060(3) 0.018(3) -0.007(3) -0.013(3)
C26 0.061(3) 0.082(4) 0.146(6) 0.046(4) 0.070(4) 0.033(3)
C27 0.058(4) 0.208(11) 0.097(6) -0.052(6) 0.051(4) -0.012(5)
C28 0.094(6) 0.180(10) 0.178(11) -0.082(9) 0.076(7) -0.014(6)
C29 0.37(3) 0.26(2) 0.32(2) 0.00(2) 0.28(2) 0.011(19)
C30 0.43(3) 0.29(2) 0.193(15) 0.080(15) 0.232(19) 0.18(2)
C31 0.174(10) 0.213(13) 0.162(10) -0.094(9) 0.079(9) 0.015(9)
C32 0.052(3) 0.050(3) 0.087(4) 0.012(2) 0.041(3) -0.002(2)
C33 0.066(3) 0.066(3) 0.076(3) 0.027(3) 0.037(3) 0.007(3)
C34 0.083(4) 0.082(4) 0.078(4) 0.005(3) 0.037(3) -0.003(3)
C35 0.066(3) 0.056(3) 0.089(4) 0.007(3) 0.038(3) -0.002(2)
C36 0.074(4) 0.101(5) 0.077(4) 0.036(4) 0.021(3) 0.005(3)
N1 0.0326(18) 0.073(3) 0.075(3) 0.024(2) 0.0224(19) 0.0027(17)
N2 0.149(7) 0.205(10) 0.113(6) -0.021(6) 0.080(6) 0.038(7)
N3 0.053(2) 0.053(2) 0.070(3) 0.0212(19) 0.028(2) 0.0028(18)

loop_
_atom_type_symbol
_atom_type_description
_atom_type_scat_dispersion_real
_atom_type_scat_dispersion_imag
_atom_type_scat_source
C C 0.0033 0.0016 'International Tables Vol C Tables 4.2.6.8 and 6.1.1.4'
H H 0.0000 0.0000 'International Tables Vol C Tables 4.2.6.8 and 6.1.1.4'
N N 0.0061 0.0033 'International Tables Vol C Tables 4.2.6.8 and 6.1.1.4'
O O 0.0106 0.0060 'International Tables Vol C Tables 4.2.6.8 and 6.1.1.4'
Zn Zn 0.2839 1.4301 'International Tables Vol C Tables 4.2.6.8 and 6.1.1.4'

loop_
_geom_angle_atom_site_label_1
_geom_angle_atom_site_label_2
_geom_angle_atom_site_label_3
_geom_angle
_geom_angle_site_symmetry_1
_geom_angle_site_symmetry_3
O1 Zn1 O4 120.34(10) . 4_566
O1 Zn1 O7 93.53(10) . .
O4 Zn1 O7 97.84(10) 4_566 .
O1 Zn1 O5 117.96(11) . .
O4 Zn1 O5 118.21(10) 4_566 .
O7 Zn1 O5 97.34(10) . .
O1 Zn1 O6 97.21(9) . .
O4 Zn1 O6 94.17(9) 4_566 .
O7 Zn1 O6 157.01(9) . .
O5 Zn1 O6 59.68(8) . .
O1 Zn1 C15 109.45(10) . .
O4 Zn1 C15 108.76(10) 4_566 .
O7 Zn1 C15 127.33(10) . .
O5 Zn1 C15 30.01(9) . .
O6 Zn1 C15 29.68(9) . .
O2 Zn2 O2 180.00(12) . 3_666
O2 Zn2 O3 88.04(11) . 2_655
O2 Zn2 O3 91.96(11) 3_666 2_655
O2 Zn2 O3 91.96(11) . 4_566
O2 Zn2 O3 88.04(11) 3_666 4_566
O3 Zn2 O3 180.00(12) 2_655 4_566
O2 Zn2 O6 92.43(10) . .
O2 Zn2 O6 87.57(10) 3_666 .
O3 Zn2 O6 90.26(9) 2_655 .
O3 Zn2 O6 89.74(9) 4_566 .
O2 Zn2 O6 87.57(10) . 3_666
O2 Zn2 O6 92.43(10) 3_666 3_666
O3 Zn2 O6 89.74(9) 2_655 3_666
O3 Zn2 O6 90.26(9) 4_566 3_666
O6 Zn2 O6 180.0 . 3_666
C1 O1 Zn1 127.0(2) . .
C1 O2 Zn2 140.9(2) . .
C14 O3 Zn2 140.3(2) . 2_645
C14 O4 Zn1 125.41(19) . 4_565
C15 O5 Zn1 94.41(18) . .
C15 O6 Zn2 167.4(2) . .
C15 O6 Zn1 86.39(18) . .
Zn2 O6 Zn1 105.14(9) . .
C22 O7 Zn1 128.8(3) . .
O2 C1 O1 126.8(3) . .
O2 C1 C2 117.0(3) . .
O1 C1 C2 116.2(3) . .
C3 C2 C7 118.6(3) . .
C3 C2 C1 121.5(3) . .
C7 C2 C1 119.9(3) . .
C4 C3 C2 120.8(3) . .
C4 C3 H3A 119.6 . .
C2 C3 H3A 119.6 . .
C3 C4 C5 121.5(3) . .
C3 C4 H4A 119.3 . .
C5 C4 H4A 119.3 . .
C4 C5 C6 117.7(3) . .
C4 C5 C8 121.6(3) . .
C6 C5 C8 120.7(3) . .
C7 C6 C5 120.8(3) . .
C7 C6 H6A 119.6 . .
C5 C6 H6A 119.6 . .
C2 C7 C6 120.7(3) . .
C2 C7 H7A 119.7 . .
C6 C7 H7A 119.7 . .
C9 C8 C13 117.6(3) . .
C9 C8 C5 120.7(3) . .
C13 C8 C5 121.8(3) . .
C10 C9 C8 121.3(3) . .
C10 C9 H9A 119.3 . .
C8 C9 H9A 119.3 . .
C9 C10 C11 120.6(3) . .
C9 C10 H10A 119.7 . .
C11 C10 H10A 119.7 . .
C12 C11 C10 118.3(3) . .
C12 C11 C14 120.1(3) . .
C10 C11 C14 121.6(3) . .
C13 C12 C11 121.2(3) . .
C13 C12 H12A 119.4 . .
C11 C12 H12A 119.4 . .
C12 C13 C8 121.1(3) . .
C12 C13 H13A 119.5 . .
C8 C13 H13A 119.5 . .
O3 C14 O4 126.1(3) . .
O3 C14 C11 116.8(3) . .
O4 C14 C11 117.0(3) . .
O6 C15 O5 119.5(3) . .
O6 C15 C16 120.1(3) . .
O5 C15 C16 120.4(3) . .
O6 C15 Zn1 63.93(16) . .
O5 C15 Zn1 55.59(15) . .
C16 C15 Zn1 175.4(2) . .
C17 C16 C21 118.3(3) . .
C17 C16 C15 120.9(3) . .
C21 C16 C15 120.7(3) . .
C16 C17 C18 120.9(3) . .
C16 C17 H17A 119.6 . .
C18 C17 H17A 119.6 . .
C19 C18 C17 121.3(3) . .
C19 C18 H18A 119.4 . .
C17 C18 H18A 119.4 . .
C20 C19 C18 116.8(3) . .
C20 C19 C19 121.9(4) . 3_676
C18 C19 C19 121.2(4) . 3_676
C19 C20 C21 121.7(3) . .
C19 C20 H20A 119.1 . .
C21 C20 H20A 119.1 . .
C16 C21 C20 120.6(3) . .
C16 C21 H21A 119.7 . .
C20 C21 H21A 119.7 . .
O7 C22 N1 124.2(5) . .
O7 C22 C23 125.4(4) . .
N1 C22 C23 110.5(4) . .
C24 C23 C22 105.9(5) . .
C24 C23 H23A 110.6 . .
C22 C23 H23A 110.6 . .
C24 C23 H23B 110.6 . .
C22 C23 H23B 110.6 . .
H23A C23 H23B 108.7 . .
C23 C24 C25 104.9(5) . .
C23 C24 H24A 110.8 . .
C25 C24 H24A 110.8 . .
C23 C24 H24B 110.8 . .
C25 C24 H24B 110.8 . .
H24A C24 H24B 108.8 . .
N1 C25 C24 105.4(4) . .
N1 C25 H25A 110.7 . .
C24 C25 H25A 110.7 . .
N1 C25 H25B 110.7 . .
C24 C25 H25B 110.7 . .
H25A C25 H25B 108.8 . .
N1 C26 H26A 109.5 . .
N1 C26 H26B 109.5 . .
H26A C26 H26B 109.5 . .
N1 C26 H26C 109.5 . .
H26A C26 H26C 109.5 . .
H26B C26 H26C 109.5 . .
N2 C27 O8 126.9(11) . .
N2 C27 C28 108.4(11) . .
O8 C27 C28 124.6(9) . .
C29 C28 C27 105.4(11) . .
C29 C28 H28A 110.7 . .
C27 C28 H28A 110.7 . .
C29 C28 H28B 110.7 . .
C27 C28 H28B 110.7 . .
H28A C28 H28B 108.8 . .
C28 C29 C30 104.5(15) . .
C28 C29 H29A 110.9 . .
C30 C29 H29A 110.9 . .
C28 C29 H29B 110.9 . .
C30 C29 H29B 110.9 . .
H29A C29 H29B 108.9 . .
N2 C30 C29 103.7(13) . .
N2 C30 H30A 111.0 . .
C29 C30 H30A 111.0 . .
N2 C30 H30B 111.0 . .
C29 C30 H30B 111.0 . .
H30A C30 H30B 109.0 . .
N2 C31 H31A 109.5 . .
N2 C31 H31B 109.5 . .
H31A C31 H31B 109.5 . .
N2 C31 H31C 109.5 . .
H31A C31 H31C 109.5 . .
H31B C31 H31C 109.5 . .
O9 C32 N3 125.5(5) . .
O9 C32 C33 126.5(5) . .
N3 C32 C33 108.0(4) . .
C32 C33 C34 104.8(4) . .
C32 C33 H33A 110.8 . .
C34 C33 H33A 110.8 . .
C32 C33 H33B 110.8 . .
C34 C33 H33B 110.8 . .
H33A C33 H33B 108.9 . .
C35 C34 C33 104.3(5) . .
C35 C34 H34A 110.9 . .
C33 C34 H34A 110.9 . .
C35 C34 H34B 110.9 . .
C33 C34 H34B 110.9 . .
H34A C34 H34B 108.9 . .
N3 C35 C34 104.2(4) . .
N3 C35 H35A 110.9 . .
C34 C35 H35A 110.9 . .
N3 C35 H35B 110.9 . .
C34 C35 H35B 110.9 . .
H35A C35 H35B 108.9 . .
N3 C36 H36A 109.5 . .
N3 C36 H36B 109.5 . .
H36A C36 H36B 109.5 . .
N3 C36 H36C 109.5 . .
H36A C36 H36C 109.5 . .
H36B C36 H36C 109.5 . .
C22 N1 C26 124.1(5) . .
C22 N1 C25 111.4(5) . .
C26 N1 C25 124.4(5) . .
C27 N2 C31 118.9(12) . .
C27 N2 C30 117.0(12) . .
C31 N2 C30 123.7(11) . .
C32 N3 C36 123.2(5) . .
C32 N3 C35 113.3(4) . .
C36 N3 C35 121.8(5) . .

loop_
_geom_bond_atom_site_label_1
_geom_bond_atom_site_label_2
_geom_bond_distance
_geom_bond_site_symmetry_2
Zn1 O1 1.930(2) .
Zn1 O4 1.951(2) 4_566
Zn1 O7 2.002(2) .
Zn1 O5 2.069(2) .
Zn1 O6 2.250(2) .
Zn1 C15 2.500(3) .
Zn2 O2 2.042(2) .
Zn2 O2 2.042(2) 3_666
Zn2 O3 2.046(2) 2_655
Zn2 O3 2.046(2) 4_566
Zn2 O6 2.107(2) .
Zn2 O6 2.107(2) 3_666
O1 C1 1.259(4) .
O2 C1 1.236(4) .
O3 C14 1.235(4) .
O3 Zn2 2.046(2) 2_645
O4 C14 1.259(4) .
O4 Zn1 1.951(2) 4_565
O5 C15 1.254(4) .
O6 C15 1.241(4) .
O7 C22 1.246(5) .
O8 C27 1.258(11) .
O9 C32 1.231(6) .
C1 C2 1.498(4) .
C2 C3 1.380(4) .
C2 C7 1.381(5) .
C3 C4 1.374(4) .
C3 H3A 0.9400 .
C4 C5 1.380(5) .
C4 H4A 0.9400 .
C5 C6 1.394(5) .
C5 C8 1.489(4) .
C6 C7 1.381(5) .
C6 H6A 0.9400 .
C7 H7A 0.9400 .
C8 C9 1.385(5) .
C8 C13 1.390(5) .
C9 C10 1.382(4) .
C9 H9A 0.9400 .
C10 C11 1.384(4) .
C10 H10A 0.9400 .
C11 C12 1.379(5) .
C11 C14 1.497(4) .
C12 C13 1.375(5) .
C12 H12A 0.9400 .
C13 H13A 0.9400 .
C15 C16 1.491(4) .
C16 C17 1.358(5) .
C16 C21 1.372(5) .
C17 C18 1.383(5) .
C17 H17A 0.9400 .
C18 C19 1.381(5) .
C18 H18A 0.9400 .
C19 C20 1.368(5) .
C19 C19 1.493(6) 3_676
C20 C21 1.380(5) .
C20 H20A 0.9400 .
C21 H21A 0.9400 .
C22 N1 1.295(5) .
C22 C23 1.502(7) .
C23 C24 1.482(7) .
C23 H23A 0.9800 .
C23 H23B 0.9800 .
C24 C25 1.499(10) .
C24 H24A 0.9800 .
C24 H24B 0.9800 .
C25 N1 1.487(7) .
C25 H25A 0.9800 .
C25 H25B 0.9800 .
C26 N1 1.431(8) .
C26 H26A 0.9700 .
C26 H26B 0.9700 .
C26 H26C 0.9700 .
C27 N2 1.230(10) .
C27 C28 1.528(14) .
C28 C29 1.494(19) .
C28 H28A 0.9800 .
C28 H28B 0.9800 .
C29 C30 1.51(2) .
C29 H29A 0.9800 .
C29 H29B 0.9800 .
C30 N2 1.451(17) .
C30 H30A 0.9800 .
C30 H30B 0.9800 .
C31 N2 1.446(13) .
C31 H31A 0.9700 .
C31 H31B 0.9700 .
C31 H31C 0.9700 .
C32 N3 1.329(6) .
C32 C33 1.495(7) .
C33 C34 1.505(8) .
C33 H33A 0.9800 .
C33 H33B 0.9800 .
C34 C35 1.489(8) .
C34 H34A 0.9800 .
C34 H34B 0.9800 .
C35 N3 1.443(6) .
C35 H35A 0.9800 .
C35 H35B 0.9800 .
C36 N3 1.433(7) .
C36 H36A 0.9700 .
C36 H36B 0.9700 .
C36 H36C 0.9700 .
